data_1568163
loop_
_publ_author_name
'Zhou, Xiuquan'
'Kolluru, Venkata Surya Chaitanya'
'Xu, Wenqian'
'Wang, Luqing'
'Chang, Tieyan'
'Chen, Yu-Sheng'
'Yu, Lei'
'Wen, Jianguo'
'Chan, Maria K. Y.'
'Chung, Duck Young'
'Kanatzidis, Mercouri G.'

_publ_section_title
;
 Discovery of chalcogenides structures and compositions using mixed fluxes
;
_journal_issue 7938
_journal_name_full Nature
_journal_page_first 72
_journal_page_last 77
_journal_paper_doi 10.1038/s41586-022-05307-7
_journal_volume 612
_journal_year 2022
_chemical_formula_moiety '0.5(Ba2 Cu14 K6 S12)'
_chemical_formula_sum 'Ba Cu7 K3 S6'
_chemical_formula_weight 891.78
_space_group_crystal_system monoclinic
_space_group_IT_number 12
_space_group_name_Hall '-C 2y'
_space_group_name_H-M_alt 'C 1 2/m 1'
_atom_sites_solution_hydrogens .
_atom_sites_solution_primary dual
_audit_contact_author_name
;
;
_audit_creation_date 2022-03-21
_audit_creation_method
;
Olex2 1.2
(compiled 2018.05.29 svn.r3508 for OlexSys, GUI svn.r5506)
;
_cell_angle_alpha 90
_cell_angle_beta 106.6610(10)
_cell_angle_gamma 90
_cell_formula_units_Z 2
_cell_length_a 7.2523(2)
_cell_length_b 12.4863(3)
_cell_length_c 8.3687(2)
_cell_measurement_reflns_used 9954
_cell_measurement_temperature 100
_cell_measurement_theta_max 22.26
_cell_measurement_theta_min 2.95
_cell_volume 726.01(3)
_computing_molecular_graphics 'Olex2 (Dolomanov et al., 2009)'
_computing_publication_material 'Olex2 (Dolomanov et al., 2009)'
_computing_structure_refinement 'ShelXL (Sheldrick, 2015)'
_computing_structure_solution 'ShelXT (Sheldrick, 2015)'
_diffrn_ambient_temperature 100
_diffrn_measured_fraction_theta_full 0.975
_diffrn_measured_fraction_theta_max 0.733
_diffrn_measurement_device_type 'Bruker APEX-II CCD'
_diffrn_measurement_method '\f and \w scans'
_diffrn_radiation_type Synchrotron
_diffrn_radiation_wavelength 0.41328
_diffrn_reflns_av_R_equivalents 0.0564
_diffrn_reflns_av_unetI/netI 0.0277
_diffrn_reflns_Laue_measured_fraction_full 0.975
_diffrn_reflns_Laue_measured_fraction_max 0.733
_diffrn_reflns_limit_h_max 11
_diffrn_reflns_limit_h_min -11
_diffrn_reflns_limit_k_max 20
_diffrn_reflns_limit_k_min -21
_diffrn_reflns_limit_l_max 13
_diffrn_reflns_limit_l_min -13
_diffrn_reflns_number 17791
_diffrn_reflns_point_group_measured_fraction_full 0.975
_diffrn_reflns_point_group_measured_fraction_max 0.733
_diffrn_reflns_theta_full 14.357
_diffrn_reflns_theta_max 22.375
_diffrn_reflns_theta_min 1.477
_diffrn_standards_number 0
_exptl_absorpt_coefficient_mu 14.394
_exptl_absorpt_correction_type none
_exptl_crystal_colour orange
_exptl_crystal_density_diffrn 4.079
_exptl_crystal_description rod
_exptl_crystal_F_000 824
_refine_diff_density_max 1.654
_refine_diff_density_min -1.389
_refine_diff_density_rms 0.210
_refine_ls_extinction_coef 0.0634(13)
_refine_ls_extinction_expression Fc^*^=kFc[1+0.001xFc^2^\l^3^/sin(2\q)]^-1/4^
_refine_ls_extinction_method 'SHELXL-2018/3 (Sheldrick 2018)'
_refine_ls_goodness_of_fit_ref 1.082
_refine_ls_hydrogen_treatment undef
_refine_ls_matrix_type full
_refine_ls_number_parameters 49
_refine_ls_number_reflns 1808
_refine_ls_number_restraints 0
_refine_ls_restrained_S_all 1.082
_refine_ls_R_factor_all 0.0182
_refine_ls_R_factor_gt 0.0177
_refine_ls_shift/su_max 0.001
_refine_ls_shift/su_mean 0.000
_refine_ls_structure_factor_coef Fsqd
_refine_ls_weighting_details 'w=1/[\s^2^(Fo^2^)+(0.0219P)^2^+0.5058P] where P=(Fo^2^+2Fc^2^)/3'
_refine_ls_weighting_scheme calc
_refine_ls_wR_factor_gt 0.0440
_refine_ls_wR_factor_ref 0.0449
_reflns_Friedel_coverage 0.000
_reflns_Friedel_fraction_full .
_reflns_Friedel_fraction_max .
_reflns_number_gt 1751
_reflns_number_total 1808
_reflns_threshold_expression 'I > 2\s(I)'
_cod_data_source_file XXX_BaK2Cu8S6.cif
_cod_data_source_block XXX
_cod_database_code 1568163
_shelx_shelxl_version_number 2018/3
_shelx_space_group_comment
;
The symmetry employed for this shelxl refinement is uniquely defined
by the following loop, which should always be used as a source of
symmetry information in preference to the above space-group names.
They are only intended as comments.
;
_olex2_refinement_description
;
;
_olex2_submission_special_instructions 'No special instructions were received'

loop_
_space_group_symop_operation_xyz
'x, y, z'
'-x, y, -z'
'x+1/2, y+1/2, z'
'-x+1/2, y+1/2, -z'
'-x, -y, -z'
'x, -y, z'
'-x+1/2, -y+1/2, -z'
'x+1/2, -y+1/2, z'

loop_
_atom_site_label
_atom_site_type_symbol
_atom_site_fract_x
_atom_site_fract_y
_atom_site_fract_z
_atom_site_U_iso_or_equiv
_atom_site_adp_type
_atom_site_occupancy
_atom_site_site_symmetry_order
_atom_site_calc_flag
_atom_site_refinement_flags_posn
_atom_site_refinement_flags_adp
_atom_site_refinement_flags_occupancy
_atom_site_disorder_assembly
_atom_site_disorder_group
Ba01 Ba 0.500000 0.500000 0.500000 0.00654(5) Uani 1 4 d S T P . .
Cu02 Cu 0.93357(2) 0.66773(2) 0.29938(2) 0.00699(5) Uani 1 1 d . . . . .
Cu03 Cu 1.000000 0.500000 0.500000 0.00726(6) Uani 1 4 d S T P . .
Cu04 Cu 0.750000 0.750000 0.500000 0.00702(5) Uani 1 2 d S T P . .
K005 K 0.500000 0.65708(2) 0.000000 0.00725(6) Uani 1 2 d S T P . .
K006 K 1.000000 0.500000 0.000000 0.00747(8) Uani 1 4 d S T P . .
S007 S 0.74232(4) 0.82321(2) 0.26112(3) 0.00578(6) Uani 1 1 d . . . . .
S008 S 0.77447(5) 0.500000 0.26335(4) 0.00554(7) Uani 1 2 d S T P . .

loop_
_atom_site_aniso_label
_atom_site_aniso_U_11
_atom_site_aniso_U_22
_atom_site_aniso_U_33
_atom_site_aniso_U_23
_atom_site_aniso_U_13
_atom_site_aniso_U_12
Ba01 0.00648(7) 0.00680(7) 0.00634(7) 0.000 0.00185(4) 0.000
Cu02 0.00651(8) 0.00674(8) 0.00774(7) -0.00012(4) 0.00203(5) 0.00001(3)
Cu03 0.00633(13) 0.00840(12) 0.00570(11) 0.000 -0.00044(8) 0.000
Cu04 0.00782(11) 0.00760(10) 0.00588(9) 0.00160(5) 0.00234(7) 0.00028(5)
K005 0.00696(14) 0.00724(13) 0.00673(12) 0.000 0.00066(9) 0.000
K006 0.00860(19) 0.00771(18) 0.00690(16) 0.000 0.00351(12) 0.000
S007 0.00583(12) 0.00566(11) 0.00591(10) 0.00037(7) 0.00180(8) -0.00011(6)
S008 0.00506(15) 0.00572(14) 0.00561(13) 0.000 0.00115(10) 0.000

loop_
_atom_type_symbol
_atom_type_description
_atom_type_scat_dispersion_real
_atom_type_scat_dispersion_imag
_atom_type_scat_source
Ba Ba -0.3244 2.2819 'International Tables Vol C Tables 4.2.6.8 and 6.1.1.4'
Cu Cu 0.3201 1.2651 'International Tables Vol C Tables 4.2.6.8 and 6.1.1.4'
K K 0.2009 0.2494 'International Tables Vol C Tables 4.2.6.8 and 6.1.1.4'
S S 0.1246 0.1234 'International Tables Vol C Tables 4.2.6.8 and 6.1.1.4'

loop_
_geom_angle_atom_site_label_1
_geom_angle_atom_site_label_2
_geom_angle_atom_site_label_3
_geom_angle
_geom_angle_site_symmetry_1
_geom_angle_site_symmetry_3
Cu03 Ba01 Cu03 180.0 1_455 .
Cu04 Ba01 Cu03 59.851(1) . .
Cu04 Ba01 Cu03 59.851(1) 2_656 1_455
Cu04 Ba01 Cu03 120.149(1) 4_646 1_455
Cu04 Ba01 Cu03 59.851(1) 3_445 1_455
Cu04 Ba01 Cu03 120.149(1) 3_445 .
Cu04 Ba01 Cu03 120.149(1) . 1_455
Cu04 Ba01 Cu03 59.851(1) 4_646 .
Cu04 Ba01 Cu03 120.149(1) 2_656 .
Cu04 Ba01 Cu04 60.298(2) 3_445 4_646
Cu04 Ba01 Cu04 119.702(2) . 4_646
Cu04 Ba01 Cu04 60.298(1) . 2_656
Cu04 Ba01 Cu04 119.702(2) 3_445 2_656
Cu04 Ba01 Cu04 180.0 2_656 4_646
Cu04 Ba01 Cu04 180.0 . 3_445
S007 Ba01 Cu03 66.090(5) 4_646 .
S007 Ba01 Cu03 66.089(5) 7_666 .
S007 Ba01 Cu03 66.090(5) 8_465 1_455
S007 Ba01 Cu03 113.910(5) 4_646 1_455
S007 Ba01 Cu03 66.090(5) 3_445 1_455
S007 Ba01 Cu03 113.911(5) 3_445 .
S007 Ba01 Cu03 113.911(5) 7_666 1_455
S007 Ba01 Cu03 113.910(5) 8_465 .
S007 Ba01 Cu04 113.175(5) 4_646 .
S007 Ba01 Cu04 36.806(5) 7_666 .
S007 Ba01 Cu04 113.175(5) 8_465 3_445
S007 Ba01 Cu04 36.806(5) 4_646 4_646
S007 Ba01 Cu04 36.806(5) 3_445 3_445
S007 Ba01 Cu04 113.175(5) 3_445 2_656
S007 Ba01 Cu04 66.825(5) 3_445 4_646
S007 Ba01 Cu04 113.175(5) 7_666 4_646
S007 Ba01 Cu04 143.194(5) 7_666 3_445
S007 Ba01 Cu04 66.825(5) 7_666 2_656
S007 Ba01 Cu04 143.194(5) 3_445 .
S007 Ba01 Cu04 143.194(5) 4_646 2_656
S007 Ba01 Cu04 66.825(5) 4_646 3_445
S007 Ba01 Cu04 143.194(5) 8_465 4_646
S007 Ba01 Cu04 66.825(5) 8_465 .
S007 Ba01 Cu04 36.806(5) 8_465 2_656
S007 Ba01 S007 180.0 7_666 3_445
S007 Ba01 S007 92.658(9) 7_666 8_465
S007 Ba01 S007 87.342(9) 7_666 4_646
S007 Ba01 S007 180.0 8_465 4_646
S007 Ba01 S007 92.658(9) 3_445 4_646
S007 Ba01 S007 87.342(9) 3_445 8_465
S008 Ba01 Cu03 36.561(6) . .
S008 Ba01 Cu03 36.560(6) 5_666 1_455
S008 Ba01 Cu03 143.439(6) . 1_455
S008 Ba01 Cu03 143.440(6) 5_666 .
S008 Ba01 Cu04 113.792(2) 5_666 .
S008 Ba01 Cu04 66.208(2) . .
S008 Ba01 Cu04 113.792(2) . 2_656
S008 Ba01 Cu04 66.208(2) 5_666 2_656
S008 Ba01 Cu04 66.208(2) 5_666 3_445
S008 Ba01 Cu04 113.792(2) 5_666 4_646
S008 Ba01 Cu04 66.208(2) . 4_646
S008 Ba01 Cu04 113.792(2) . 3_445
S008 Ba01 S007 88.206(7) . 8_465
S008 Ba01 S007 91.794(7) 5_666 8_465
S008 Ba01 S007 91.794(7) . 7_666
S008 Ba01 S007 91.794(7) 5_666 3_445
S008 Ba01 S007 88.206(7) 5_666 7_666
S008 Ba01 S007 88.206(7) . 3_445
S008 Ba01 S007 91.794(7) . 4_646
S008 Ba01 S007 88.206(7) 5_666 4_646
S008 Ba01 S008 180.0 . 5_666
Cu03 Cu02 K005 113.411(6) . .
Cu03 Cu02 K005 157.417(6) . 7_665
Cu03 Cu02 K006 86.646(4) . .
Cu04 Cu02 Cu03 86.400(4) 2_756 .
Cu04 Cu02 Cu03 86.412(4) . .
Cu04 Cu02 Cu04 87.061(5) . 2_756
Cu04 Cu02 K005 159.043(7) 2_756 .
Cu04 Cu02 K005 114.569(6) . 7_665
Cu04 Cu02 K005 86.460(4) 2_756 7_665
Cu04 Cu02 K005 87.447(5) . .
Cu04 Cu02 K006 156.035(5) . .
Cu04 Cu02 K006 115.341(5) 2_756 .
K005 Cu02 K005 77.502(5) . 7_665
K006 Cu02 K005 74.393(4) . .
K006 Cu02 K005 77.154(5) . 7_665
S007 Cu02 Cu03 96.737(8) 8_565 .
S007 Cu02 Cu03 137.186(8) . .
S007 Cu02 Cu04 51.589(7) 8_565 2_756
S007 Cu02 Cu04 97.862(8) . 2_756
S007 Cu02 Cu04 51.595(7) . .
S007 Cu02 Cu04 137.975(8) 8_565 .
S007 Cu02 K005 62.357(7) 8_565 7_665
S007 Cu02 K005 65.121(8) . 7_665
S007 Cu02 K005 63.235(8) . .
S007 Cu02 K005 127.862(8) 8_565 .
S007 Cu02 K006 65.704(7) 8_565 .
S007 Cu02 K006 127.558(8) . .
S007 Cu02 S007 119.230(9) 8_565 .
S007 Cu02 S008 117.742(11) . .
S007 Cu02 S008 118.224(11) 8_565 .
S008 Cu02 Cu03 51.172(8) . .
S008 Cu02 Cu04 96.274(9) . .
S008 Cu02 Cu04 136.887(10) . 2_756
S008 Cu02 K005 129.080(10) . 7_665
S008 Cu02 K005 63.879(9) . .
S008 Cu02 K006 61.890(9) . .
Ba01 Cu03 Ba01 180.0 . 1_655
Cu02 Cu03 Ba01 90.009(3) 5_766 .
Cu02 Cu03 Ba01 89.991(3) 2_756 1_655
Cu02 Cu03 Ba01 90.009(3) . 1_655
Cu02 Cu03 Ba01 89.991(3) . .
Cu02 Cu03 Ba01 90.009(3) 2_756 .
Cu02 Cu03 Ba01 89.991(3) 5_766 1_655
Cu02 Cu03 Ba01 90.009(3) 6_565 1_655
Cu02 Cu03 Ba01 89.991(3) 6_565 .
Cu02 Cu03 Cu02 180.0 . 5_766
Cu02 Cu03 Cu02 104.949(6) 2_756 5_766
Cu02 Cu03 Cu02 75.051(6) 6_565 5_766
Cu02 Cu03 Cu02 104.949(6) . 6_565
Cu02 Cu03 Cu02 75.051(6) . 2_756
Cu02 Cu03 Cu02 180.0 6_565 2_756
S008 Cu03 Ba01 60.630(9) . .
S008 Cu03 Ba01 119.370(9) . 1_655
S008 Cu03 Ba01 119.370(9) 5_766 .
S008 Cu03 Ba01 60.630(9) 5_766 1_655
S008 Cu03 Cu02 122.066(4) . 5_766
S008 Cu03 Cu02 122.066(4) 5_766 .
S008 Cu03 Cu02 122.066(5) 5_766 6_565
S008 Cu03 Cu02 122.066(4) . 2_756
S008 Cu03 Cu02 57.934(4) . .
S008 Cu03 Cu02 57.934(4) 5_766 2_756
S008 Cu03 Cu02 57.934(4) . 6_565
S008 Cu03 Cu02 57.934(4) 5_766 5_766
S008 Cu03 S008 180.000(18) 5_766 .
Ba01 Cu04 Ba01 180.0 . 3
Cu02 Cu04 Ba01 90.481(3) . .
Cu02 Cu04 Ba01 90.490(3) 2_756 .
Cu02 Cu04 Ba01 90.482(3) 7_666 3
Cu02 Cu04 Ba01 89.510(3) 8_465 .
Cu02 Cu04 Ba01 89.510(3) 2_756 3
Cu02 Cu04 Ba01 89.519(3) . 3
Cu02 Cu04 Ba01 89.518(3) 7_666 .
Cu02 Cu04 Ba01 90.490(3) 8_465 3
Cu02 Cu04 Cu02 75.328(5) 7_666 8_465
Cu02 Cu04 Cu02 180.0 . 7_666
Cu02 Cu04 Cu02 75.327(5) . 2_756
Cu02 Cu04 Cu02 104.673(5) . 8_465
Cu02 Cu04 Cu02 104.672(5) 7_666 2_756
Cu02 Cu04 Cu02 180.0 8_465 2_756
S007 Cu04 Ba01 118.743(7) 7_666 3
S007 Cu04 Ba01 61.257(7) . 3
S007 Cu04 Ba01 61.257(7) 7_666 .
S007 Cu04 Ba01 118.743(7) . .
S007 Cu04 Cu02 57.617(7) . .
S007 Cu04 Cu02 57.601(8) 7_666 2_756
S007 Cu04 Cu02 122.399(7) 7_666 8_465
S007 Cu04 Cu02 57.601(7) . 8_465
S007 Cu04 Cu02 122.382(7) 7_666 .
S007 Cu04 Cu02 122.384(7) . 7_666
S007 Cu04 Cu02 122.399(7) . 2_756
S007 Cu04 Cu02 57.617(7) 7_666 7_666
S007 Cu04 S007 180.0 7_666 .
Cu02 K005 Cu02 102.497(5) 2_655 8_465
Cu02 K005 Cu02 74.599(4) . 8_465
Cu02 K005 Cu02 101.630(9) 8_465 7_665
Cu02 K005 Cu02 175.539(11) 2_655 .
Cu02 K005 Cu02 102.498(5) . 7_665
Cu02 K005 Cu02 74.599(4) 2_655 7_665
Cu02 K005 K005 92.230(6) . 5_665
Cu02 K005 K005 129.185(5) 7_665 5_665
Cu02 K005 K005 92.230(6) 2_655 5_665
Cu02 K005 K005 129.185(5) 8_465 5_665
Cu02 K005 K006 130.039(5) . 1_455
Cu02 K005 K006 89.754(3) 8_465 1_455
Cu02 K005 K006 127.265(3) 7_665 1_455
Cu02 K005 K006 52.678(3) 2_655 1_455
K005 K005 K006 61.591(4) 5_665 1_455
S007 K005 Cu02 41.744(5) . .
S007 K005 Cu02 131.418(10) 8_465 7_665
S007 K005 Cu02 41.744(5) 2_655 2_655
S007 K005 Cu02 85.435(8) 2_655 8_465
S007 K005 Cu02 85.435(8) . 7_665
S007 K005 Cu02 40.825(5) 7_665 7_665
S007 K005 Cu02 134.026(10) . 2_655
S007 K005 Cu02 84.539(6) 8_465 2_655
S007 K005 Cu02 95.123(5) 7_665 2_655
S007 K005 Cu02 40.825(5) 8_465 8_465
S007 K005 Cu02 41.340(6) . 8_465
S007 K005 Cu02 134.026(10) 2_655 .
S007 K005 Cu02 131.418(10) 7_665 8_465
S007 K005 Cu02 41.339(6) 2_655 7_665
S007 K005 Cu02 95.123(5) 8_465 .
S007 K005 Cu02 84.540(5) 7_665 .
S007 K005 K005 131.082(6) 2_655 5_665
S007 K005 K005 94.319(7) 7_665 5_665
S007 K005 K005 94.319(7) 8_465 5_665
S007 K005 K005 131.082(6) . 5_665
S007 K005 K006 128.883(5) . 1_455
S007 K005 K006 135.052(7) 7_665 1_455
S007 K005 K006 89.860(5) 2_655 1_455
S007 K005 K006 50.499(5) 8_465 1_455
S007 K005 S007 95.850(8) 2_655 8_465
S007 K005 S007 95.850(8) . 7_665
S007 K005 S007 78.411(7) 2_655 7_665
S007 K005 S007 97.836(12) . 2_655
S007 K005 S007 78.411(7) . 8_465
S007 K005 S007 171.363(14) 8_465 7_665
S007 K005 S008 175.423(9) 2_655 .
S007 K005 S008 175.423(9) . 5_665
S007 K005 S008 79.180(7) . .
S007 K005 S008 79.180(7) 2_655 5_665
S008 K005 Cu02 142.430(11) . 2_655
S008 K005 Cu02 134.473(7) . 7_665
S008 K005 Cu02 41.867(5) 5_665 2_655
S008 K005 Cu02 134.472(7) 5_665 8_465
S008 K005 Cu02 94.437(6) 5_665 7_665
S008 K005 Cu02 94.437(6) . 8_465
S008 K005 Cu02 41.867(5) . .
S008 K005 Cu02 142.430(11) 5_665 .
S008 K005 K005 52.003(6) 5_665 5_665
S008 K005 K005 52.003(6) . 5_665
S008 K005 K006 94.715(8) . 1_455
S008 K005 K006 48.089(7) 5_665 1_455
S008 K005 S007 98.355(8) 5_665 8_465
S008 K005 S007 86.985(8) . 8_465
S008 K005 S007 98.355(9) . 7_665
S008 K005 S007 86.985(8) 5_665 7_665
S008 K005 S008 104.007(12) . 5_665
Cu02 K006 Cu02 180.0 . 5_765
Cu02 K006 Cu02 75.940(5) 5_765 2_755
Cu02 K006 Cu02 180.0 2_755 6_565
Cu02 K006 Cu02 104.060(5) 5_765 6_565
Cu02 K006 Cu02 104.060(5) . 2_755
Cu02 K006 Cu02 75.940(5) . 6_565
Cu02 K006 K005 52.928(3) 2_755 1_655
Cu02 K006 K005 127.071(3) 5_765 .
Cu02 K006 K005 127.072(3) 6_565 1_655
Cu02 K006 K005 89.004(4) 6_565 .
Cu02 K006 K005 90.996(4) 2_755 .
Cu02 K006 K005 89.004(4) 5_765 1_655
Cu02 K006 K005 52.929(3) . .
Cu02 K006 K005 90.996(4) . 1_655
K005 K006 K005 123.182(8) . 1_655
S007 K006 Cu02 138.626(5) 4_645 .
S007 K006 Cu02 85.041(5) 4_645 6_565
S007 K006 Cu02 85.041(5) 8_565 2_755
S007 K006 Cu02 94.959(5) 3_545 .
S007 K006 Cu02 138.627(5) 8_565 5_765
S007 K006 Cu02 138.627(5) 7_665 6_565
S007 K006 Cu02 94.959(5) 4_645 2_755
S007 K006 Cu02 41.373(5) 7_665 2_755
S007 K006 Cu02 85.041(5) 7_665 .
S007 K006 Cu02 41.373(5) 4_645 5_765
S007 K006 Cu02 41.373(5) 3_545 6_565
S007 K006 Cu02 85.041(5) 3_545 5_765
S007 K006 Cu02 94.959(5) 7_665 5_765
S007 K006 Cu02 138.627(5) 3_545 2_755
S007 K006 Cu02 41.374(5) 8_565 .
S007 K006 Cu02 94.959(5) 8_565 6_565
S007 K006 K005 89.019(6) 8_565 .
S007 K006 K005 129.052(5) 4_645 1_655
S007 K006 K005 129.052(5) 3_545 .
S007 K006 K005 50.948(5) 8_565 1_655
S007 K006 K005 50.948(5) 7_665 .
S007 K006 K005 89.019(6) 7_665 1_655
S007 K006 K005 90.981(6) 4_645 .
S007 K006 K005 90.981(6) 3_545 1_655
S007 K006 S007 180.0 7_665 3_545
S007 K006 S007 85.704(9) 4_645 7_665
S007 K006 S007 85.704(9) 8_565 3_545
S007 K006 S007 94.296(9) 4_645 3_545
S007 K006 S007 94.296(9) 8_565 7_665
S007 K006 S007 180.0 8_565 4_645
S008 K006 Cu02 137.606(4) . 2_755
S008 K006 Cu02 42.394(4) . .
S008 K006 Cu02 42.394(4) . 6_565
S008 K006 Cu02 42.394(4) 5_765 5_765
S008 K006 Cu02 137.606(4) 5_765 .
S008 K006 Cu02 42.394(4) 5_765 2_755
S008 K006 Cu02 137.606(4) . 5_765
S008 K006 Cu02 137.606(4) 5_765 6_565
S008 K006 K005 49.931(5) . .
S008 K006 K005 49.931(5) 5_765 1_655
S008 K006 K005 130.069(5) 5_765 .
S008 K006 K005 130.069(5) . 1_655
S008 K006 S007 79.363(7) . 3_545
S008 K006 S007 100.638(7) 5_765 8_565
S008 K006 S007 79.362(7) 5_765 7_665
S008 K006 S007 100.637(7) . 4_645
S008 K006 S007 79.363(7) . 8_565
S008 K006 S007 100.637(7) . 7_665
S008 K006 S007 79.362(7) 5_765 4_645
S008 K006 S007 100.638(7) 5_765 3_545
S008 K006 S008 180.0 5_765 .
Ba01 S007 K005 91.281(8) 3 7_665
Ba01 S007 K006 93.326(7) 3 3_455
Cu02 S007 Ba01 106.867(9) 8_465 3
Cu02 S007 Ba01 105.572(9) . 3
Cu02 S007 Cu02 124.581(11) 8_465 .
Cu02 S007 K005 76.303(8) 8_465 .
Cu02 S007 K005 74.054(9) . 7_665
Cu02 S007 K005 75.021(8) . .
Cu02 S007 K005 146.762(11) 8_465 7_665
Cu02 S007 K006 72.922(7) 8_465 3_455
Cu02 S007 K006 146.792(11) . 3_455
Cu04 S007 Ba01 81.937(7) . 3
Cu04 S007 Cu02 70.788(8) . .
Cu04 S007 Cu02 70.810(8) . 8_465
Cu04 S007 K005 102.803(9) . .
Cu04 S007 K005 140.751(11) . 7_665
Cu04 S007 K006 140.143(10) . 3_455
K005 S007 Ba01 175.056(9) . 3
K005 S007 K005 84.151(8) . 7_665
K005 S007 K006 83.934(8) . 3_455
K006 S007 K005 78.553(7) 3_455 7_665
Ba01 S008 K005 92.993(8) . .
Ba01 S008 K005 92.993(8) . 5_665
Cu02 S008 Ba01 106.820(9) . .
Cu02 S008 Ba01 106.820(9) 6_565 .
Cu02 S008 Cu02 124.334(16) . 6_565
Cu02 S008 K005 144.827(13) . 5_665
Cu02 S008 K005 144.826(13) 6_565 .
Cu02 S008 K005 74.253(7) 6_565 5_665
Cu02 S008 K005 74.253(7) . .
Cu02 S008 K006 75.716(9) . .
Cu02 S008 K006 75.716(9) 6_565 .
Cu03 S008 Ba01 82.809(10) . .
Cu03 S008 Cu02 70.894(9) . .
Cu03 S008 Cu02 70.894(9) . 6_565
Cu03 S008 K005 141.875(6) . .
Cu03 S008 K005 141.875(6) . 5_665
Cu03 S008 K006 103.589(12) . .
K005 S008 K005 75.994(12) . 5_665
K006 S008 Ba01 173.602(13) . .
K006 S008 K005 81.981(8) . .
K006 S008 K005 81.981(7) . 5_665

loop_
_geom_bond_atom_site_label_1
_geom_bond_atom_site_label_2
_geom_bond_distance
_geom_bond_site_symmetry_2
Ba01 Cu03 3.62615(10) .
Ba01 Cu03 3.62615(10) 1_455
Ba01 Cu04 3.60991(7) 3_445
Ba01 Cu04 3.60991(6) 2_656
Ba01 Cu04 3.60991(6) .
Ba01 Cu04 3.60991(7) 4_646
Ba01 S007 3.1967(3) 7_666
Ba01 S007 3.1967(3) 4_646
Ba01 S007 3.1967(3) 8_465
Ba01 S007 3.1967(3) 3_445
Ba01 S008 3.1851(3) 5_666
Ba01 S008 3.1851(3) .
Cu02 Cu03 2.64069(14) .
Cu02 Cu04 2.63273(14) 2_756
Cu02 Cu04 2.63216(13) .
Cu02 K005 3.4621(2) 7_665
Cu02 K005 3.41531(16) .
Cu02 K006 3.40401(14) .
Cu02 S007 2.3539(3) .
Cu02 S007 2.3537(3) 8_565
Cu02 S008 2.3683(2) .
Cu03 S008 2.1771(3) 5_766
Cu03 S008 2.1771(3) .
Cu04 S007 2.1843(3) 7_666
Cu04 S007 2.1843(3) .
K005 K005 3.9228(6) 5_665
K005 K006 4.12263(17) 1_455
K005 S007 3.1567(3) .
K005 S007 3.2665(3) 7_665
K005 S007 3.1567(3) 2_655
K005 S007 3.2665(3) 8_465
K005 S008 3.1861(3) 5_665
K005 S008 3.1861(3) .
K006 S007 3.2456(3) 8_565
K006 S007 3.2456(3) 4_645
K006 S007 3.2456(3) 3_545
K006 S007 3.2456(3) 7_665
K006 S008 3.0983(3) 5_765
K006 S008 3.0983(3) .
